data_7235524
loop_
_publ_author_name
'Parveen, Shagufta'
'Hussain, Saghir'
'Zhu, Shaojuan'
'Qin, Xiangyu'
'Hao, Xin'
'Zhang, Shuzhen'
'Lu, Jianglu'
'Zhu, Changjin'

_publ_section_title
;
 Selective synthesis and comparative activity of olefinic isomers of
 1,2-benzothiazine-1,1-dioxide carboxylates as aldose reductase inhibitors
;
_journal_issue 40
_journal_name_full 'RSC Advances'
_journal_page_first 21134
_journal_paper_doi 10.1039/c4ra01016g
_journal_volume 4
_journal_year 2014
_chemical_formula_moiety 'C18 H14 F3 N O4 S'
_chemical_formula_sum 'C18 H14 F3 N O4 S'
_chemical_formula_weight 397.36
_space_group_IT_number 2
_space_group_name_Hall '-P 1'
_space_group_name_H-M_alt 'P -1'
_symmetry_cell_setting triclinic
_symmetry_space_group_name_H-M 'P -1'
_atom_sites_solution_hydrogens geom
_atom_sites_solution_primary direct
_atom_sites_solution_secondary difmap
_audit_creation_method SHELXL-97
_cell_angle_alpha 98.125(13)
_cell_angle_beta 103.944(10)
_cell_angle_gamma 117.147(8)
_cell_formula_units_Z 2
_cell_length_a 9.1171(13)
_cell_length_b 9.6587(18)
_cell_length_c 11.5594(18)
_cell_measurement_reflns_used 3053
_cell_measurement_temperature 153(2)
_cell_measurement_theta_max 29.127
_cell_measurement_theta_min 2.477
_cell_volume 841.1(3)
_computing_cell_refinement 'CrystalClear (Rigaku Inc., 2008)'
_computing_data_collection 'CrystalClear (Rigaku Inc., 2008)'
_computing_data_reduction 'CrystalClear (Rigaku Inc., 2008)'
_computing_structure_refinement 'SHELXL-97 (Sheldrick, 1997)'
_computing_structure_solution 'SHELXS-97 (Sheldrick, 1990)'
_diffrn_ambient_temperature 153(2)
_diffrn_detector_area_resol_mean 28.5714
_diffrn_measured_fraction_theta_full 0.975
_diffrn_measured_fraction_theta_max 0.975
_diffrn_measurement_device_type AFC10/Saturn724+
_diffrn_measurement_method 'phi and omega scans'
_diffrn_radiation_monochromator graphite
_diffrn_radiation_source 'Rotating Anode'
_diffrn_radiation_type MoK\a
_diffrn_radiation_wavelength 0.71073
_diffrn_reflns_av_R_equivalents 0.0279
_diffrn_reflns_av_sigmaI/netI 0.0413
_diffrn_reflns_limit_h_max 11
_diffrn_reflns_limit_h_min -12
_diffrn_reflns_limit_k_max 13
_diffrn_reflns_limit_k_min -13
_diffrn_reflns_limit_l_max 15
_diffrn_reflns_limit_l_min -15
_diffrn_reflns_number 10513
_diffrn_reflns_theta_full 29.14
_diffrn_reflns_theta_max 29.14
_diffrn_reflns_theta_min 2.48
_diffrn_standards_decay_% 0
_diffrn_standards_interval_count 0
_diffrn_standards_interval_time 0
_diffrn_standards_number 0
_exptl_absorpt_coefficient_mu 0.250
_exptl_absorpt_correction_T_max 0.8958
_exptl_absorpt_correction_T_min 0.8809
_exptl_absorpt_correction_type Multi-scans
_exptl_crystal_colour Colorless
_exptl_crystal_density_diffrn 1.569
_exptl_crystal_density_method 'not measured'
_exptl_crystal_description Block
_exptl_crystal_F_000 408
_exptl_crystal_size_max 0.52
_exptl_crystal_size_mid 0.47
_exptl_crystal_size_min 0.45
_refine_diff_density_max 0.370
_refine_diff_density_min -0.420
_refine_diff_density_rms 0.062
_refine_ls_extinction_coef 0.005(4)
_refine_ls_extinction_expression Fc^*^=kFc[1+0.001xFc^2^\l^3^/sin(2\q)]^-1/4^
_refine_ls_extinction_method SHELXL
_refine_ls_goodness_of_fit_ref 1.004
_refine_ls_hydrogen_treatment constr
_refine_ls_matrix_type full
_refine_ls_number_parameters 246
_refine_ls_number_reflns 4426
_refine_ls_number_restraints 0
_refine_ls_restrained_S_all 1.004
_refine_ls_R_factor_all 0.0472
_refine_ls_R_factor_gt 0.0383
_refine_ls_shift/su_max 0.001
_refine_ls_shift/su_mean 0.000
_refine_ls_structure_factor_coef Fsqd
_refine_ls_weighting_details 'calc w=1/[\s^2^(Fo^2^)+(0.0569P)^2^+0.1690P] where P=(Fo^2^+2Fc^2^)/3'
_refine_ls_weighting_scheme calc
_refine_ls_wR_factor_gt 0.1007
_refine_ls_wR_factor_ref 0.1063
_reflns_number_gt 3747
_reflns_number_total 4426
_reflns_threshold_expression >2sigma(I)
_cod_data_source_file c4ra01016g2.cif
_cod_data_source_block bo2327_crystal_2a
_cod_depositor_comments
;
The following automatic conversions were performed:

data item '_symmetry_cell_setting' value 'Triclinic' was changed to
'triclinic' in accordance with the
/home/saulius/struct/COD-crude-data/automatic-downloads/DataCite-retrospective/RSC/depositions/lib/dictionaries/cif_core.dic
dictionary named 'cif_core.dic' version 2.4.2 last updated on
2011-04-26.

Automatic conversion script
Id: cif_fix_values 6909 2019-04-08 15:41:33Z antanas 
;
_cod_original_cell_volume 841.1(2)
_cod_original_sg_symbol_H-M P-1
_cod_database_code 7235524

loop_
_symmetry_equiv_pos_as_xyz
'x, y, z'
'-x, -y, -z'

loop_
_atom_site_label
_atom_site_type_symbol
_atom_site_fract_x
_atom_site_fract_y
_atom_site_fract_z
_atom_site_U_iso_or_equiv
_atom_site_adp_type
_atom_site_occupancy
_atom_site_symmetry_multiplicity
_atom_site_calc_flag
_atom_site_refinement_flags
S1 S 0.50611(5) 0.97873(4) 0.80279(3) 0.02159(11) Uani 1 1 d .
F1 F 0.45104(14) 0.40368(12) 0.74994(9) 0.0376(2) Uani 1 1 d .
F2 F 0.06816(12) 0.15385(10) 0.96028(9) 0.0342(2) Uani 1 1 d .
F3 F 0.10050(13) 0.43896(12) 1.05981(9) 0.0374(2) Uani 1 1 d .
O1 O 0.37483(15) 1.02120(13) 0.76308(11) 0.0325(3) Uani 1 1 d .
O2 O 0.63154(15) 1.05887(12) 0.92673(10) 0.0312(3) Uani 1 1 d .
O3 O 0.20502(15) 0.34502(12) 0.31661(10) 0.0334(3) Uani 1 1 d .
O4 O 0.10989(15) 0.36454(13) 0.47595(11) 0.0373(3) Uani 1 1 d .
N1 N 0.40479(15) 0.78256(13) 0.78106(10) 0.0188(2) Uani 1 1 d .
C1 C 0.62023(18) 1.00622(15) 0.69707(12) 0.0190(3) Uani 1 1 d .
C2 C 0.76171(19) 1.16182(16) 0.72053(13) 0.0239(3) Uani 1 1 d .
H2 H 0.7918 1.2469 0.7904 0.029 Uiso 1 1 calc R
C3 C 0.85786(19) 1.19184(16) 0.64200(14) 0.0258(3) Uani 1 1 d .
H3 H 0.9537 1.2978 0.6569 0.031 Uiso 1 1 calc R
C4 C 0.8134(2) 1.06591(17) 0.54096(14) 0.0268(3) Uani 1 1 d .
H4 H 0.8806 1.0857 0.4875 0.032 Uiso 1 1 calc R
C5 C 0.67175(19) 0.91162(17) 0.51735(13) 0.0249(3) Uani 1 1 d .
H5 H 0.6429 0.8276 0.4471 0.030 Uiso 1 1 calc R
C6 C 0.56993(17) 0.87621(15) 0.59435(12) 0.0186(3) Uani 1 1 d .
C7 C 0.41397(17) 0.71117(15) 0.56705(12) 0.0177(3) Uani 1 1 d .
C8 C 0.30225(17) 0.69084(15) 0.64867(12) 0.0199(3) Uani 1 1 d .
H8A H 0.2186 0.7269 0.6170 0.024 Uiso 1 1 calc R
H8B H 0.2327 0.5740 0.6418 0.024 Uiso 1 1 calc R
C9 C 0.50547(19) 0.71652(16) 0.84863(13) 0.0235(3) Uani 1 1 d .
H9A H 0.5938 0.7988 0.9283 0.028 Uiso 1 1 calc R
H9B H 0.5683 0.6910 0.7981 0.028 Uiso 1 1 calc R
C10 C 0.38258(18) 0.56457(16) 0.87404(12) 0.0201(3) Uani 1 1 d .
C11 C 0.36220(19) 0.41484(17) 0.82581(13) 0.0225(3) Uani 1 1 d .
C12 C 0.25753(19) 0.27434(16) 0.85178(13) 0.0248(3) Uani 1 1 d .
H12 H 0.2468 0.1737 0.8166 0.030 Uiso 1 1 calc R
C13 C 0.17015(18) 0.28626(16) 0.93022(13) 0.0229(3) Uani 1 1 d .
C14 C 0.18600(19) 0.43303(17) 0.98052(13) 0.0233(3) Uani 1 1 d .
C15 C 0.28903(19) 0.57061(16) 0.95232(13) 0.0231(3) Uani 1 1 d .
H15 H 0.2967 0.6702 0.9861 0.028 Uiso 1 1 calc R
C16 C 0.37103(19) 0.59038(16) 0.46911(13) 0.0235(3) Uani 1 1 d .
H16 H 0.4481 0.6136 0.4228 0.028 Uiso 1 1 calc R
C17 C 0.21529(19) 0.42415(16) 0.42581(13) 0.0236(3) Uani 1 1 d .
C18 C 0.0521(2) 0.18413(18) 0.25671(16) 0.0375(4) Uani 1 1 d .
H18A H 0.0452 0.1172 0.3138 0.045 Uiso 1 1 calc R
H18B H 0.0613 0.1341 0.1810 0.045 Uiso 1 1 calc R
H18C H -0.0540 0.1921 0.2348 0.045 Uiso 1 1 calc R

loop_
_atom_site_aniso_label
_atom_site_aniso_U_11
_atom_site_aniso_U_22
_atom_site_aniso_U_33
_atom_site_aniso_U_23
_atom_site_aniso_U_13
_atom_site_aniso_U_12
S1 0.0259(2) 0.01518(16) 0.02387(18) 0.00486(12) 0.01328(14) 0.00858(14)
F1 0.0503(6) 0.0350(5) 0.0408(6) 0.0114(4) 0.0328(5) 0.0239(5)
F2 0.0361(5) 0.0228(4) 0.0449(6) 0.0184(4) 0.0206(5) 0.0105(4)
F3 0.0483(6) 0.0397(5) 0.0456(6) 0.0216(5) 0.0361(5) 0.0270(5)
O1 0.0371(6) 0.0281(5) 0.0482(7) 0.0163(5) 0.0258(6) 0.0222(5)
O2 0.0363(6) 0.0211(5) 0.0226(5) 0.0007(4) 0.0123(5) 0.0044(4)
O3 0.0310(6) 0.0207(5) 0.0313(6) -0.0041(4) 0.0168(5) 0.0000(4)
O4 0.0348(6) 0.0245(5) 0.0358(6) -0.0001(5) 0.0225(5) -0.0005(5)
N1 0.0207(6) 0.0153(5) 0.0180(5) 0.0051(4) 0.0084(4) 0.0064(4)
C1 0.0194(6) 0.0168(6) 0.0210(6) 0.0074(5) 0.0082(5) 0.0083(5)
C2 0.0236(7) 0.0173(6) 0.0256(7) 0.0063(5) 0.0080(6) 0.0066(5)
C3 0.0202(7) 0.0194(6) 0.0295(7) 0.0101(6) 0.0076(6) 0.0035(5)
C4 0.0245(7) 0.0254(7) 0.0288(7) 0.0122(6) 0.0145(6) 0.0077(6)
C5 0.0258(7) 0.0215(6) 0.0250(7) 0.0070(5) 0.0139(6) 0.0078(6)
C6 0.0176(6) 0.0166(6) 0.0210(6) 0.0074(5) 0.0078(5) 0.0071(5)
C7 0.0177(6) 0.0159(5) 0.0196(6) 0.0069(5) 0.0077(5) 0.0075(5)
C8 0.0185(6) 0.0180(6) 0.0188(6) 0.0044(5) 0.0077(5) 0.0055(5)
C9 0.0213(7) 0.0217(6) 0.0263(7) 0.0112(5) 0.0091(6) 0.0086(5)
C10 0.0213(7) 0.0184(6) 0.0198(6) 0.0071(5) 0.0074(5) 0.0089(5)
C11 0.0260(7) 0.0237(6) 0.0215(6) 0.0066(5) 0.0124(6) 0.0135(6)
C12 0.0292(8) 0.0181(6) 0.0265(7) 0.0049(5) 0.0095(6) 0.0122(6)
C13 0.0213(7) 0.0183(6) 0.0273(7) 0.0109(5) 0.0081(6) 0.0078(5)
C14 0.0257(7) 0.0262(7) 0.0251(7) 0.0106(6) 0.0146(6) 0.0152(6)
C15 0.0287(7) 0.0195(6) 0.0251(7) 0.0075(5) 0.0121(6) 0.0139(6)
C16 0.0215(7) 0.0182(6) 0.0275(7) 0.0043(5) 0.0142(6) 0.0054(5)
C17 0.0228(7) 0.0188(6) 0.0262(7) 0.0032(5) 0.0112(6) 0.0078(5)
C18 0.0331(9) 0.0229(7) 0.0331(8) -0.0055(6) 0.0139(7) -0.0014(6)

loop_
_atom_type_symbol
_atom_type_description
_atom_type_scat_dispersion_real
_atom_type_scat_dispersion_imag
_atom_type_scat_source
C C 0.0033 0.0016 'International Tables Vol C Tables 4.2.6.8 and 6.1.1.4'
H H 0.0000 0.0000 'International Tables Vol C Tables 4.2.6.8 and 6.1.1.4'
N N 0.0061 0.0033 'International Tables Vol C Tables 4.2.6.8 and 6.1.1.4'
O O 0.0106 0.0060 'International Tables Vol C Tables 4.2.6.8 and 6.1.1.4'
F F 0.0171 0.0103 'International Tables Vol C Tables 4.2.6.8 and 6.1.1.4'
S S 0.1246 0.1234 'International Tables Vol C Tables 4.2.6.8 and 6.1.1.4'

loop_
_geom_angle_atom_site_label_1
_geom_angle_atom_site_label_2
_geom_angle_atom_site_label_3
_geom_angle
O1 S1 O2 119.00(7)
O1 S1 N1 107.47(7)
O2 S1 N1 109.22(6)
O1 S1 C1 107.90(7)
O2 S1 C1 108.61(7)
N1 S1 C1 103.54(6)
C17 O3 C18 115.97(12)
C8 N1 C9 114.81(11)
C8 N1 S1 112.14(8)
C9 N1 S1 117.24(9)
C2 C1 C6 122.22(13)
C2 C1 S1 116.66(11)
C6 C1 S1 121.11(10)
C3 C2 C1 119.78(13)
C3 C2 H2 120.1
C1 C2 H2 120.1
C2 C3 C4 119.47(13)
C2 C3 H3 120.3
C4 C3 H3 120.3
C5 C4 C3 120.58(14)
C5 C4 H4 119.7
C3 C4 H4 119.7
C4 C5 C6 121.76(14)
C4 C5 H5 119.1
C6 C5 H5 119.1
C5 C6 C1 116.17(12)
C5 C6 C7 121.87(12)
C1 C6 C7 121.94(12)
C16 C7 C6 120.21(12)
C16 C7 C8 122.22(12)
C6 C7 C8 117.45(11)
N1 C8 C7 113.76(11)
N1 C8 H8A 108.8
C7 C8 H8A 108.8
N1 C8 H8B 108.8
C7 C8 H8B 108.8
H8A C8 H8B 107.7
N1 C9 C10 109.91(11)
N1 C9 H9A 109.7
C10 C9 H9A 109.7
N1 C9 H9B 109.7
C10 C9 H9B 109.7
H9A C9 H9B 108.2
C11 C10 C15 116.84(12)
C11 C10 C9 122.14(13)
C15 C10 C9 120.97(12)
F1 C11 C10 118.78(12)
F1 C11 C12 117.31(12)
C10 C11 C12 123.91(13)
C13 C12 C11 117.29(13)
C13 C12 H12 121.4
C11 C12 H12 121.4
F2 C13 C12 119.94(13)
F2 C13 C14 119.11(13)
C12 C13 C14 120.94(13)
F3 C14 C15 120.66(13)
F3 C14 C13 118.54(13)
C15 C14 C13 120.78(13)
C14 C15 C10 120.22(13)
C14 C15 H15 119.9
C10 C15 H15 119.9
C7 C16 C17 126.48(13)
C7 C16 H16 116.8
C17 C16 H16 116.8
O4 C17 O3 123.14(13)
O4 C17 C16 127.89(13)
O3 C17 C16 108.97(12)
O3 C18 H18A 109.5
O3 C18 H18B 109.5
H18A C18 H18B 109.5
O3 C18 H18C 109.5
H18A C18 H18C 109.5
H18B C18 H18C 109.5

loop_
_geom_bond_atom_site_label_1
_geom_bond_atom_site_label_2
_geom_bond_distance
S1 O1 1.4311(11)
S1 O2 1.4312(11)
S1 N1 1.6318(11)
S1 C1 1.7603(14)
F1 C11 1.3536(16)
F2 C13 1.3480(15)
F3 C14 1.3495(17)
O3 C17 1.3384(17)
O3 C18 1.4464(17)
O4 C17 1.2036(17)
N1 C8 1.4739(17)
N1 C9 1.4795(17)
C1 C2 1.3940(18)
C1 C6 1.4098(19)
C2 C3 1.379(2)
C2 H2 0.9500
C3 C4 1.389(2)
C3 H3 0.9500
C4 C5 1.3863(19)
C4 H4 0.9500
C5 C6 1.4020(19)
C5 H5 0.9500
C6 C7 1.4952(18)
C7 C16 1.3388(19)
C7 C8 1.5163(19)
C8 H8A 0.9900
C8 H8B 0.9900
C9 C10 1.5084(18)
C9 H9A 0.9900
C9 H9B 0.9900
C10 C11 1.3834(19)
C10 C15 1.397(2)
C11 C12 1.3834(19)
C12 C13 1.368(2)
C12 H12 0.9500
C13 C14 1.381(2)
C14 C15 1.3731(19)
C15 H15 0.9500
C16 C17 1.4814(18)
C16 H16 0.9500
C18 H18A 0.9800
C18 H18B 0.9800
C18 H18C 0.9800

loop_
_geom_torsion_atom_site_label_1
_geom_torsion_atom_site_label_2
_geom_torsion_atom_site_label_3
_geom_torsion_atom_site_label_4
_geom_torsion
O1 S1 N1 C8 62.02(11)
O2 S1 N1 C8 -167.58(9)
C1 S1 N1 C8 -52.02(11)
O1 S1 N1 C9 -162.01(10)
O2 S1 N1 C9 -31.61(12)
C1 S1 N1 C9 83.96(11)
O1 S1 C1 C2 86.44(12)
O2 S1 C1 C2 -43.84(12)
N1 S1 C1 C2 -159.84(11)
O1 S1 C1 C6 -93.71(12)
O2 S1 C1 C6 136.01(11)
N1 S1 C1 C6 20.01(13)
C6 C1 C2 C3 -0.3(2)
S1 C1 C2 C3 179.54(11)
C1 C2 C3 C4 -0.6(2)
C2 C3 C4 C5 1.1(2)
C3 C4 C5 C6 -0.7(2)
C4 C5 C6 C1 -0.2(2)
C4 C5 C6 C7 178.20(13)
C2 C1 C6 C5 0.7(2)
S1 C1 C6 C5 -179.14(10)
C2 C1 C6 C7 -177.67(12)
S1 C1 C6 C7 2.49(18)
C5 C6 C7 C16 2.2(2)
C1 C6 C7 C16 -179.52(13)
C5 C6 C7 C8 -173.82(12)
C1 C6 C7 C8 4.45(19)
C9 N1 C8 C7 -71.97(14)
S1 N1 C8 C7 65.12(13)
C16 C7 C8 N1 145.48(13)
C6 C7 C8 N1 -38.58(16)
C8 N1 C9 C10 -74.43(14)
S1 N1 C9 C10 150.74(10)
N1 C9 C10 C11 118.00(15)
N1 C9 C10 C15 -64.68(16)
C15 C10 C11 F1 -179.73(12)
C9 C10 C11 F1 -2.3(2)
C15 C10 C11 C12 -0.7(2)
C9 C10 C11 C12 176.73(13)
F1 C11 C12 C13 178.88(12)
C10 C11 C12 C13 -0.2(2)
C11 C12 C13 F2 -179.08(12)
C11 C12 C13 C14 0.3(2)
F2 C13 C14 F3 1.0(2)
C12 C13 C14 F3 -178.36(13)
F2 C13 C14 C15 179.84(13)
C12 C13 C14 C15 0.5(2)
F3 C14 C15 C10 177.44(13)
C13 C14 C15 C10 -1.4(2)
C11 C10 C15 C14 1.4(2)
C9 C10 C15 C14 -176.02(13)
C6 C7 C16 C17 -176.06(13)
C8 C7 C16 C17 -0.2(2)
C18 O3 C17 O4 3.6(2)
C18 O3 C17 C16 -175.57(13)
C7 C16 C17 O4 -7.0(3)
C7 C16 C17 O3 172.14(14)
